data_7243933
loop_
_publ_author_name
'Kaiser, Luk\'a\<s'
'Landovsk\'y, Tom\'a\<s'
'Salvadori, Karol\'ina'
'Eigner, V\'aclav'
'Dvo\<r\'akov\'a, Hana'
'Lhot\'ak, Pavel'

_publ_section_title
;
 Breaking thiacalix[4]arene into pieces -- a novel synthetic approach to
 higher calixarenes bearing mixed (--S--, --CH2--) bridges
;
_journal_issue 58
_journal_name_full 'RSC Advances'
_journal_page_first 36934
_journal_page_last 36941
_journal_paper_doi 10.1039/D1RA07464D
_journal_volume 11
_journal_year 2021
_chemical_formula_moiety 'C62 H76 O6 S4, 2(C2 H6 O S)'
_chemical_formula_sum 'C66 H88 O8 S6'
_chemical_formula_weight 1201.81
_space_group_IT_number 2
_space_group_name_Hall '-P 1'
_space_group_name_H-M_alt 'P -1'
_symmetry_cell_setting triclinic
_symmetry_space_group_name_Hall '-P 1'
_symmetry_space_group_name_H-M 'P -1'
_atom_sites_solution_hydrogens difmap
_atom_sites_solution_primary other
_atom_sites_solution_secondary difmap
_audit_update_record
;
2021-09-17 deposited with the CCDC.	2021-11-10 downloaded from the CCDC.
;
_cell_angle_alpha 81.0129(10)
_cell_angle_beta 70.9839(9)
_cell_angle_gamma 80.0849(10)
_cell_formula_units_Z 1
_cell_length_a 11.1603(3)
_cell_length_b 11.9646(3)
_cell_length_c 13.1785(3)
_cell_measurement_reflns_used 965
_cell_measurement_temperature 200
_cell_measurement_theta_max 24.40
_cell_measurement_theta_min 3.55
_cell_volume 1629.33(7)
_computing_cell_refinement 'Apex3 (Bruker AXS, 2015)'
_computing_data_collection 'Apex3 (Bruker AXS, 2015)'
_computing_data_reduction 'Apex3 (Bruker AXS, 2015)'
_computing_molecular_graphics 'CAMERON (Watkin et al., 1996)'
_computing_publication_material 'CRYSTALS (Betteridge et al., 2003)'
_computing_structure_refinement 'CRYSTALS (Betteridge et al., 2003)'
_computing_structure_solution 'Superflip (Palatinus & Chapuis, 2007)'
_diffrn_ambient_pressure 101
_diffrn_ambient_temperature 200
_diffrn_measured_fraction_theta_full 0.997
_diffrn_measured_fraction_theta_max 0.997
_diffrn_measurement_device Area
_diffrn_measurement_device_type 'Bruker Kappa Apex3'
_diffrn_measurement_method '\f & \w scans'
_diffrn_radiation_monochromator graphite
_diffrn_radiation_type 'Cu K\a'
_diffrn_radiation_wavelength 1.54178
_diffrn_reflns_av_R_equivalents 0.031
_diffrn_reflns_av_unetI/netI 0.040
_diffrn_reflns_limit_h_max 13
_diffrn_reflns_limit_h_min -13
_diffrn_reflns_limit_k_max 14
_diffrn_reflns_limit_k_min -14
_diffrn_reflns_limit_l_max 15
_diffrn_reflns_limit_l_min -15
_diffrn_reflns_number 53539
_diffrn_reflns_theta_full 68.403
_diffrn_reflns_theta_max 68.403
_diffrn_reflns_theta_min 3.568
_diffrn_standards_number 0
_exptl_absorpt_coefficient_mu 2.347
_exptl_absorpt_correction_T_max 0.76
_exptl_absorpt_correction_T_min 0.68
_exptl_absorpt_correction_type multi-scan
_exptl_absorpt_process_details 'SADABS (Siemens, 1996)'
_exptl_crystal_colour colourless
_exptl_crystal_density_diffrn 1.225
_exptl_crystal_density_meas ?
_exptl_crystal_density_method 'not measured'
_exptl_crystal_description prism
_exptl_crystal_F_000 643.997
_exptl_crystal_size_max 0.181
_exptl_crystal_size_mid 0.147
_exptl_crystal_size_min 0.118
_refine_diff_density_max 0.26
_refine_diff_density_min -0.39
_refine_ls_extinction_method None
_refine_ls_goodness_of_fit_ref 0.9642
_refine_ls_hydrogen_treatment mixed
_refine_ls_matrix_type full
_refine_ls_number_parameters 440
_refine_ls_number_reflns 5978
_refine_ls_number_restraints 62
_refine_ls_R_factor_all 0.0361
_refine_ls_R_factor_gt 0.0333
_refine_ls_shift/su_max 0.0008240
_refine_ls_shift/su_mean 0.0000645
_refine_ls_structure_factor_coef Fsqd
_refine_ls_weighting_details
;
 Method= Modified Sheldrick 
 w=1/[\s^2^(F^2^) + ( 0.03P)^2^ + 1.15P] 
 ,where P=(max(Fo^2^,0) + 2Fc^2^)/3 
;
_refine_ls_weighting_scheme calc
_refine_ls_wR_factor_all 0.0822
_refine_ls_wR_factor_gt 0.0797
_refine_ls_wR_factor_ref 0.0822
_reflns_limit_h_max 13
_reflns_limit_h_min -12
_reflns_limit_k_max 14
_reflns_limit_k_min -14
_reflns_limit_l_max 15
_reflns_limit_l_min 0
_reflns_number_gt 5552
_reflns_number_total 5978
_reflns_threshold_expression I>2.0\s(I)
_oxford_diffrn_Wilson_B_factor 2.30
_oxford_diffrn_Wilson_scale 23.41
_oxford_refine_ls_r_factor_ref 0.0361
_oxford_refine_ls_scale 0.19502(9)
_oxford_reflns_number_all 5978
_cod_data_source_file d1ra07464d2.cif
_cod_data_source_block 9
_cod_depositor_comments
;
The following automatic conversions were performed:

data item '_exptl_crystal_density_meas' value 'not measured' was
changed to '?' -- the value is perceived as not measured.

Automatic conversion script
Id: cif_fix_values 7556 2019-12-06 15:28:31Z antanas 
;
_cod_original_sg_symbol_Hall '-P 1 '
_cod_original_sg_symbol_H-M 'P -1 '
_cod_database_code 7243933
_oxford_refine_reflns_threshold_expression I>-3.0\s(I)
_oxford_refine_ls_r_factor_all 0.0361
_oxford_refine_ls_wr_factor_all 0.0822

loop_
_symmetry_equiv_pos_as_xyz
x,y,z
-x,-y,-z

loop_
_atom_site_label
_atom_site_type_symbol
_atom_site_fract_x
_atom_site_fract_y
_atom_site_fract_z
_atom_site_U_iso_or_equiv
_atom_site_occupancy
_atom_site_adp_type
_atom_site_refinement_flags_posn
_atom_site_refinement_flags_adp
_atom_site_refinement_flags_occupancy
_atom_site_disorder_assembly
_atom_site_disorder_group
_atom_site_attached_hydrogens
C1 C 0.80591(13) 0.82468(13) 0.66871(12) 0.0247 1.0000 Uani . . . . . .
S2 S 0.91038(7) 0.92030(8) 0.58888(7) 0.0246 0.691(2) Uani . U P 1 2 .
C102 C 0.8830(10) 0.9327(10) 0.6075(9) 0.0254 0.309(2) Uani . U P 1 1 .
C3 C 0.83804(14) 1.04407(12) 0.65568(11) 0.0231 1.0000 Uani . . . . . .
C4 C 0.89672(14) 1.08433(13) 0.71858(12) 0.0257 1.0000 Uani . . . . . .
C5 C 0.84313(14) 1.18207(13) 0.77135(11) 0.0261 1.0000 Uani . . . . . .
C6 C 0.72995(14) 1.23965(12) 0.75653(11) 0.0255 1.0000 Uani . . . . . .
C7 C 0.66974(14) 1.20192(12) 0.69310(11) 0.0240 1.0000 Uani . . . . . .
S8 S 0.51976(7) 1.27476(9) 0.69108(7) 0.0279 0.669(3) Uani . U P 2 1 .
C108 C 0.5504(8) 1.2674(10) 0.6694(7) 0.0287 0.331(3) Uani . U P 2 2 .
C9 C 0.55148(14) 1.31938(12) 0.55231(11) 0.0240 1.0000 Uani . . . . . .
C10 C 0.67053(14) 1.32972(12) 0.47688(12) 0.0248 1.0000 Uani . . . . . .
C11 C 0.68447(14) 1.37196(12) 0.36906(12) 0.0244 1.0000 Uani . . . . . .
C12 C 0.57265(14) 1.40693(12) 0.34084(12) 0.0251 1.0000 Uani . . . . . .
C13 C 0.45201(14) 1.39766(12) 0.41517(12) 0.0237 1.0000 Uani . . . . . .
S14 S 0.31174(12) 1.45477(10) 0.38260(12) 0.0273 0.640(2) Uani . U P 3 1 .
C114 C 0.3324(11) 1.4354(10) 0.3751(12) 0.0286 0.360(2) Uani . U P 3 2 .
C15 C 0.29030(14) 1.34386(12) 0.32171(12) 0.0242 1.0000 Uani . . . . . .
C16 C 0.33081(14) 1.34887(12) 0.20963(12) 0.0256 1.0000 Uani . . . . . .
C17 C 0.30735(14) 1.26780(13) 0.15600(12) 0.0257 1.0000 Uani . . . . . .
C18 C 0.23743(14) 1.18184(13) 0.21936(12) 0.0259 1.0000 Uani . . . . . .
C19 C 0.22313(13) 1.25540(13) 0.38336(11) 0.0244 1.0000 Uani . . . . . .
C20 C 0.44110(14) 1.35197(12) 0.52137(11) 0.0243 1.0000 Uani . . . . . .
C21 C 0.72390(14) 1.10328(12) 0.64251(11) 0.0234 1.0000 Uani . . . . . .
O22 O 0.18366(11) 1.25214(10) 0.49365(8) 0.0330 1.0000 Uani D . . . . .
O23 O 0.32660(10) 1.33850(10) 0.59842(9) 0.0321 1.0000 Uani D . . . . .
O24 O 0.66115(11) 1.06716(10) 0.58333(9) 0.0329 1.0000 Uani D . . . . .
C25 C 0.90939(16) 1.22418(15) 0.84099(13) 0.0351 1.0000 Uani . . . . . .
C26 C 0.9368(3) 1.1271(2) 0.92351(18) 0.0649 1.0000 Uani . . . . . .
C27 C 0.8297(2) 1.3256(2) 0.9000(2) 0.0684 1.0000 Uani . . . . . .
C28 C 1.0359(2) 1.26355(19) 0.76648(18) 0.0524 1.0000 Uani . . . . . .
C29 C 0.81815(15) 1.37570(14) 0.28625(12) 0.0305 1.0000 Uani . . . . . .
C30 C 0.91445(16) 1.39933(18) 0.33817(15) 0.0438 1.0000 Uani . . . . . .
C31 C 0.81565(18) 1.46993(18) 0.19365(15) 0.0464 1.0000 Uani . . . . . .
C32 C 0.86371(19) 1.25987(17) 0.24101(17) 0.0504 1.0000 Uani . . . . . .
C33 C 0.35341(16) 1.26981(14) 0.03278(12) 0.0330 1.0000 Uani . . . . . .
C34 C 0.41891(19) 1.37542(15) -0.02257(13) 0.0412 1.0000 Uani . . . . . .
C35 C 0.2395(2) 1.2713(2) -0.00827(15) 0.0532 1.0000 Uani . . . . . .
C36 C 0.4486(2) 1.16276(17) 0.00205(16) 0.0553 1.0000 Uani . . . . . .
S201 S 0.36637(4) 1.03564(4) 0.63252(4) 0.0353 0.9358(12) Uani D U P 4 1 .
O202 O 0.24320(14) 1.03799(15) 0.60535(13) 0.0403 0.9358(12) Uani D U P 4 1 .
C203 C 0.4369(3) 0.8894(2) 0.6375(2) 0.0456 0.9358(12) Uani D U P 4 1 .
C204 C 0.3198(4) 1.0453(3) 0.7737(2) 0.0596 0.9358(12) Uani D U P 4 1 .
S301 S 0.2847(7) 0.9838(6) 0.6934(6) 0.0463 0.0642(12) Uani D U P 4 2 .
O302 O 0.276(3) 1.058(2) 0.5915(17) 0.0404 0.0642(12) Uani D U P 4 2 .
C303 C 0.437(3) 0.896(4) 0.659(4) 0.0457 0.0642(12) Uani D U P 4 2 .
C304 C 0.324(6) 1.072(3) 0.774(4) 0.0596 0.0642(12) Uani D U P 4 2 .
H1021 H 0.9729 0.9074 0.6097 0.0312 0.309(2) Uiso R . P 1 1 .
H1022 H 0.8813 0.9459 0.5310 0.0308 0.309(2) Uiso R . P 1 1 .
H41 H 0.9793 1.0417 0.7252 0.0310 1.0000 Uiso R . . . . .
H61 H 0.6894 1.3091 0.7908 0.0320 1.0000 Uiso R . . . . .
H1082 H 0.5204 1.3334 0.7147 0.0356 0.331(3) Uiso R . P 2 2 .
H1081 H 0.4842 1.2127 0.6938 0.0351 0.331(3) Uiso R . P 2 2 .
H101 H 0.7474 1.3044 0.4991 0.0312 1.0000 Uiso R . . . . .
H121 H 0.5781 1.4373 0.2664 0.0298 1.0000 Uiso R . . . . .
H1142 H 0.2580 1.4500 0.4405 0.0344 0.360(2) Uiso R . P 3 2 .
H1141 H 0.3467 1.5033 0.3206 0.0335 0.360(2) Uiso R . P 3 2 .
H161 H 0.3773 1.4133 0.1674 0.0322 1.0000 Uiso R . . . . .
H181 H 0.2177 1.1239 0.1849 0.0315 1.0000 Uiso R . . . . .
H261 H 0.9823 1.1544 0.9648 0.0996 1.0000 Uiso R . . . . .
H263 H 0.8525 1.1060 0.9744 0.1002 1.0000 Uiso R . . . . .
H262 H 0.9930 1.0590 0.8880 0.1003 1.0000 Uiso R . . . . .
H271 H 0.8798 1.3464 0.9422 0.1017 1.0000 Uiso R . . . . .
H273 H 0.8176 1.3914 0.8440 0.1023 1.0000 Uiso R . . . . .
H272 H 0.7490 1.2976 0.9497 0.1021 1.0000 Uiso R . . . . .
H281 H 1.0763 1.2919 0.8120 0.0822 1.0000 Uiso R . . . . .
H283 H 1.0132 1.3265 0.7133 0.0827 1.0000 Uiso R . . . . .
H282 H 1.0912 1.1958 0.7307 0.0822 1.0000 Uiso R . . . . .
H301 H 0.9965 1.4077 0.2816 0.0664 1.0000 Uiso R . . . . .
H303 H 0.8849 1.4686 0.3725 0.0673 1.0000 Uiso R . . . . .
H302 H 0.9275 1.3354 0.3916 0.0668 1.0000 Uiso R . . . . .
H313 H 0.9024 1.4754 0.1449 0.0704 1.0000 Uiso R . . . . .
H312 H 0.7760 1.5450 0.2222 0.0710 1.0000 Uiso R . . . . .
H311 H 0.7651 1.4507 0.1515 0.0705 1.0000 Uiso R . . . . .
H322 H 0.9520 1.2603 0.1912 0.0761 1.0000 Uiso R . . . . .
H321 H 0.8614 1.1986 0.3014 0.0759 1.0000 Uiso R . . . . .
H323 H 0.8090 1.2494 0.1981 0.0756 1.0000 Uiso R . . . . .
H342 H 0.4432 1.3755 -0.1002 0.0611 1.0000 Uiso R . . . . .
H341 H 0.3590 1.4461 -0.0022 0.0616 1.0000 Uiso R . . . . .
H343 H 0.4965 1.3742 -0.0027 0.0624 1.0000 Uiso R . . . . .
H352 H 0.2688 1.2754 -0.0875 0.0794 1.0000 Uiso R . . . . .
H351 H 0.1762 1.3395 0.0137 0.0807 1.0000 Uiso R . . . . .
H353 H 0.1974 1.2028 0.0217 0.0797 1.0000 Uiso R . . . . .
H362 H 0.4773 1.1638 -0.0758 0.0839 1.0000 Uiso R . . . . .
H361 H 0.5243 1.1615 0.0289 0.0836 1.0000 Uiso R . . . . .
H363 H 0.4063 1.0934 0.0353 0.0842 1.0000 Uiso R . . . . .
H2031 H 0.5130 0.8882 0.6601 0.0629 0.9358(12) Uiso R . P 4 1 .
H2033 H 0.3737 0.8463 0.6917 0.0662 0.9358(12) Uiso R . P 4 1 .
H2032 H 0.4595 0.8664 0.5662 0.0644 0.9358(12) Uiso R . P 4 1 .
H2041 H 0.3966 1.0285 0.7977 0.0897 0.9358(12) Uiso R . P 4 1 .
H2043 H 0.2752 1.1227 0.7861 0.0898 0.9358(12) Uiso R . P 4 1 .
H2042 H 0.2607 0.9873 0.8125 0.0895 0.9358(12) Uiso R . P 4 1 .
H3031 H 0.4472 0.8600 0.7268 0.0630 0.0642(12) Uiso R . P 4 2 .
H3033 H 0.5176 0.9195 0.6126 0.0631 0.0642(12) Uiso R . P 4 2 .
H3032 H 0.4099 0.8442 0.6243 0.0630 0.0642(12) Uiso R . P 4 2 .
H3041 H 0.2850 1.0587 0.8504 0.0900 0.0642(12) Uiso R . P 4 2 .
H3043 H 0.3170 1.1527 0.7511 0.0900 0.0642(12) Uiso R . P 4 2 .
H3042 H 0.4132 1.0405 0.7558 0.0900 0.0642(12) Uiso R . P 4 2 .
H221 H 0.190(2) 1.1866(14) 0.5222(17) 0.0510(19) 1.0000 Uiso D . . . . .
H241 H 0.7133(18) 1.0286(17) 0.5374(15) 0.0511(19) 1.0000 Uiso D . . . . .
H231 H 0.2753(18) 1.3336(19) 0.5694(17) 0.0500(19) 1.0000 Uiso D . . . . .

loop_
_atom_site_aniso_label
_atom_site_aniso_U_11
_atom_site_aniso_U_22
_atom_site_aniso_U_33
_atom_site_aniso_U_23
_atom_site_aniso_U_13
_atom_site_aniso_U_12
C1 0.0209(7) 0.0280(7) 0.0246(7) -0.0009(6) -0.0070(6) -0.0037(6)
S2 0.0243(5) 0.0223(4) 0.0250(5) -0.0029(3) -0.0029(3) -0.0057(3)
C102 0.0246(12) 0.0237(10) 0.0253(11) -0.0029(10) -0.0027(10) -0.0052(10)
C3 0.0259(7) 0.0215(7) 0.0209(7) 0.0008(5) -0.0057(6) -0.0066(6)
C4 0.0248(7) 0.0274(7) 0.0254(7) 0.0009(6) -0.0093(6) -0.0049(6)
C5 0.0280(7) 0.0299(8) 0.0224(7) -0.0013(6) -0.0087(6) -0.0082(6)
C6 0.0294(8) 0.0252(7) 0.0218(7) -0.0027(6) -0.0067(6) -0.0053(6)
C7 0.0249(7) 0.0259(7) 0.0205(7) 0.0016(5) -0.0073(6) -0.0045(6)
S8 0.0251(5) 0.0383(4) 0.0190(4) -0.0030(3) -0.0076(3) 0.0012(4)
C108 0.0259(12) 0.0381(10) 0.0201(11) -0.0040(10) -0.0062(10) -0.0001(10)
C9 0.0319(8) 0.0221(7) 0.0199(7) -0.0037(5) -0.0095(6) -0.0041(6)
C10 0.0272(7) 0.0238(7) 0.0258(7) -0.0032(6) -0.0117(6) -0.0018(6)
C11 0.0279(7) 0.0201(7) 0.0250(7) -0.0030(5) -0.0081(6) -0.0023(6)
C12 0.0318(8) 0.0224(7) 0.0216(7) -0.0015(5) -0.0097(6) -0.0026(6)
C13 0.0278(7) 0.0186(7) 0.0271(7) -0.0053(5) -0.0113(6) -0.0013(6)
S14 0.0294(6) 0.0230(6) 0.0342(4) -0.0075(4) -0.0162(4) 0.0008(3)
C114 0.0305(12) 0.0230(12) 0.0348(10) -0.0060(10) -0.0143(10) 0.0012(10)
C15 0.0247(7) 0.0230(7) 0.0262(7) -0.0037(6) -0.0115(6) 0.0016(6)
C16 0.0269(7) 0.0230(7) 0.0263(7) 0.0009(6) -0.0090(6) -0.0038(6)
C17 0.0272(7) 0.0270(7) 0.0224(7) -0.0019(6) -0.0076(6) -0.0029(6)
C18 0.0284(7) 0.0275(7) 0.0236(7) -0.0037(6) -0.0092(6) -0.0055(6)
C19 0.0229(7) 0.0291(7) 0.0206(7) -0.0036(6) -0.0077(6) 0.0006(6)
C20 0.0283(7) 0.0216(7) 0.0231(7) -0.0061(5) -0.0058(6) -0.0045(6)
C21 0.0281(7) 0.0243(7) 0.0198(7) 0.0011(5) -0.0090(6) -0.0085(6)
O22 0.0439(7) 0.0341(6) 0.0209(5) -0.0030(4) -0.0072(5) -0.0101(5)
O23 0.0277(6) 0.0426(6) 0.0257(6) -0.0058(5) -0.0054(4) -0.0077(5)
O24 0.0345(6) 0.0351(6) 0.0372(6) -0.0115(5) -0.0197(5) -0.0022(5)
C25 0.0337(9) 0.0448(10) 0.0336(8) -0.0120(7) -0.0154(7) -0.0061(7)
C26 0.0878(17) 0.0771(16) 0.0488(12) 0.0043(11) -0.0458(12) -0.0222(13)
C27 0.0562(13) 0.0900(18) 0.0787(16) -0.0567(14) -0.0344(12) 0.0081(12)
C28 0.0487(11) 0.0613(13) 0.0587(12) -0.0149(10) -0.0201(10) -0.0228(10)
C29 0.0283(8) 0.0322(8) 0.0276(8) -0.0008(6) -0.0056(6) -0.0031(6)
C30 0.0286(9) 0.0593(12) 0.0427(10) -0.0032(9) -0.0091(7) -0.0091(8)
C31 0.0372(10) 0.0573(12) 0.0361(9) 0.0134(8) -0.0056(8) -0.0109(8)
C32 0.0419(10) 0.0477(11) 0.0506(11) -0.0183(9) 0.0045(9) -0.0016(9)
C33 0.0430(9) 0.0328(8) 0.0217(7) -0.0018(6) -0.0054(7) -0.0107(7)
C34 0.0545(11) 0.0414(10) 0.0238(8) -0.0003(7) -0.0035(8) -0.0158(8)
C35 0.0681(14) 0.0714(14) 0.0295(9) 0.0056(9) -0.0226(9) -0.0294(11)
C36 0.0729(14) 0.0422(11) 0.0343(10) -0.0089(8) 0.0053(9) -0.0019(10)
S201 0.0373(2) 0.0337(2) 0.0392(2) -0.00561(18) -0.01658(19) -0.00508(18)
O202 0.0388(10) 0.0461(9) 0.0406(8) -0.0081(6) -0.0173(7) -0.0042(6)
C203 0.0477(11) 0.0372(11) 0.0568(16) -0.0112(11) -0.0220(11) -0.0017(8)
C204 0.0646(14) 0.076(2) 0.0462(12) -0.0228(13) -0.0259(11) 0.0033(16)
S301 0.0488(18) 0.0383(18) 0.0456(18) -0.0033(17) -0.0083(17) -0.0021(17)
O302 0.0389(15) 0.0461(14) 0.0406(12) -0.0080(11) -0.0173(12) -0.0041(12)
C303 0.0478(14) 0.0373(14) 0.0569(19) -0.0113(15) -0.0218(15) -0.0018(13)
C304 0.0646(17) 0.075(2) 0.0462(15) -0.0228(16) -0.0260(14) 0.0032(19)

loop_
_atom_type_symbol
_atom_type_scat_dispersion_real
_atom_type_scat_dispersion_imag
_atom_type_scat_Cromer_Mann_a1
_atom_type_scat_Cromer_Mann_b1
_atom_type_scat_Cromer_Mann_a2
_atom_type_scat_Cromer_Mann_b2
_atom_type_scat_Cromer_Mann_a3
_atom_type_scat_Cromer_Mann_b3
_atom_type_scat_Cromer_Mann_a4
_atom_type_scat_Cromer_Mann_b4
_atom_type_scat_Cromer_Mann_c
_atom_type_scat_source
C 0.0181 0.0091 2.3100 20.8439 1.0200 10.2075 1.5886 0.5687 0.8650 51.6512 0.2156 'International Tables Vol C 4.2.6.8 and 6.1.1.4'
H 0.0000 0.0000 0.4930 10.5109 0.3229 26.1257 0.1402 3.1424 0.0408 57.7998 0.0030 'International Tables Vol C 4.2.6.8 and 6.1.1.4'
O 0.0492 0.0322 3.0485 13.2771 2.2868 5.7011 1.5463 0.3239 0.8670 32.9089 0.2508 'International Tables Vol C 4.2.6.8 and 6.1.1.4'
S 0.3331 0.5567 6.9053 1.4679 5.2034 22.2151 1.4379 0.2536 1.5863 56.1720 0.8669 'International Tables Vol C 4.2.6.8 and 6.1.1.4'

loop_
_geom_angle_atom_site_label_1
_geom_angle_site_symmetry_1
_geom_angle_atom_site_label_2
_geom_angle_site_symmetry_2
_geom_angle_atom_site_label_3
_geom_angle_site_symmetry_3
_geom_angle
_geom_angle_publ_flag
C19 2_676 C1 . C18 2_676 119.56(13) yes
C19 2_676 C1 . C102 . 124.9(4) yes
C18 2_676 C1 . C102 . 115.5(4) yes
C19 2_676 C1 . C18 2_676 119.56(13) yes
C19 2_676 C1 . S2 . 117.36(11) yes
C18 2_676 C1 . S2 . 122.74(12) yes
C1 . S2 . C3 . 99.08(7) yes
C1 . C102 . C3 . 117.6(6) yes
C1 . C102 . H1021 . 104.6 no
C3 . C102 . H1021 . 107.5 no
C1 . C102 . H1022 . 108.4 no
C3 . C102 . H1022 . 108.3 no
H1021 . C102 . H1022 . 110.3 no
C102 . C3 . C4 . 124.0(5) yes
C102 . C3 . C21 . 116.0(5) yes
C4 . C3 . C21 . 119.79(13) yes
S2 . C3 . C4 . 120.20(12) yes
S2 . C3 . C21 . 119.98(11) yes
C4 . C3 . C21 . 119.79(13) yes
C3 . C4 . C5 . 121.70(14) yes
C3 . C4 . H41 . 118.3 no
C5 . C4 . H41 . 120.0 no
C4 . C5 . C6 . 117.35(13) yes
C4 . C5 . C25 . 120.65(14) yes
C6 . C5 . C25 . 121.99(14) yes
C5 . C6 . C7 . 122.16(14) yes
C5 . C6 . H61 . 120.5 no
C7 . C6 . H61 . 117.4 no
C6 . C7 . S8 . 117.58(12) yes
C6 . C7 . C21 . 119.50(13) yes
S8 . C7 . C21 . 122.65(11) yes
C6 . C7 . C108 . 123.3(4) yes
C6 . C7 . C21 . 119.50(13) yes
C108 . C7 . C21 . 117.1(4) yes
C7 . S8 . C9 . 100.52(7) yes
C7 . C108 . C9 . 121.9(5) yes
C7 . C108 . H1082 . 107.5 no
C9 . C108 . H1082 . 105.8 no
C7 . C108 . H1081 . 106.1 no
C9 . C108 . H1081 . 105.7 no
H1082 . C108 . H1081 . 109.5 no
S8 . C9 . C10 . 126.71(12) yes
S8 . C9 . C20 . 113.27(11) yes
C10 . C9 . C20 . 119.92(13) yes
C108 . C9 . C10 . 116.5(3) yes
C108 . C9 . C20 . 123.6(3) yes
C10 . C9 . C20 . 119.92(13) yes
C9 . C10 . C11 . 122.00(13) yes
C9 . C10 . H101 . 119.1 no
C11 . C10 . H101 . 118.8 no
C10 . C11 . C12 . 116.98(13) yes
C10 . C11 . C29 . 120.57(13) yes
C12 . C11 . C29 . 122.43(13) yes
C11 . C12 . C13 . 122.06(13) yes
C11 . C12 . H121 . 119.6 no
C13 . C12 . H121 . 118.3 no
C12 . C13 . S14 . 121.65(12) yes
C12 . C13 . C20 . 119.73(13) yes
S14 . C13 . C20 . 118.33(12) yes
C12 . C13 . C114 . 118.4(5) yes
C12 . C13 . C20 . 119.73(13) yes
C114 . C13 . C20 . 121.9(5) yes
C13 . S14 . C15 . 101.10(8) yes
C13 . C114 . C15 . 117.4(6) yes
C13 . C114 . H1142 . 106.4 no
C15 . C114 . H1142 . 103.6 no
C13 . C114 . H1141 . 109.7 no
C15 . C114 . H1141 . 106.4 no
H1142 . C114 . H1141 . 113.3 no
S14 . C15 . C16 . 119.35(12) yes
S14 . C15 . C19 . 120.78(12) yes
C16 . C15 . C19 . 119.62(13) yes
C114 . C15 . C16 . 117.9(5) yes
C114 . C15 . C19 . 122.3(5) yes
C16 . C15 . C19 . 119.62(13) yes
C15 . C16 . C17 . 122.12(13) yes
C15 . C16 . H161 . 118.2 no
C17 . C16 . H161 . 119.7 no
C16 . C17 . C18 . 117.12(13) yes
C16 . C17 . C33 . 123.20(13) yes
C18 . C17 . C33 . 119.68(13) yes
C17 . C18 . C1 2_676 122.16(14) yes
C17 . C18 . H181 . 119.7 no
C1 2_676 C18 . H181 . 118.1 no
C1 2_676 C19 . C15 . 119.34(13) yes
C1 2_676 C19 . O22 . 121.86(13) yes
C15 . C19 . O22 . 118.75(13) yes
C9 . C20 . C13 . 119.26(13) yes
C9 . C20 . O23 . 117.51(13) yes
C13 . C20 . O23 . 123.23(13) yes
C3 . C21 . C7 . 119.47(13) yes
C3 . C21 . O24 . 122.45(13) yes
C7 . C21 . O24 . 118.06(13) yes
C19 . O22 . H221 . 111.1(15) no
C20 . O23 . H231 . 108.8(16) no
C21 . O24 . H241 . 108.9(15) no
C5 . C25 . C26 . 109.73(15) yes
C5 . C25 . C27 . 112.59(14) yes
C26 . C25 . C27 . 109.17(18) yes
C5 . C25 . C28 . 108.24(14) yes
C26 . C25 . C28 . 109.45(17) yes
C27 . C25 . C28 . 107.60(17) yes
C25 . C26 . H261 . 108.6 no
C25 . C26 . H263 . 108.1 no
H261 . C26 . H263 . 108.6 no
C25 . C26 . H262 . 112.2 no
H261 . C26 . H262 . 107.5 no
H263 . C26 . H262 . 111.8 no
C25 . C27 . H271 . 106.6 no
C25 . C27 . H273 . 108.3 no
H271 . C27 . H273 . 109.8 no
C25 . C27 . H272 . 106.4 no
H271 . C27 . H272 . 110.2 no
H273 . C27 . H272 . 115.2 no
C25 . C28 . H281 . 107.3 no
C25 . C28 . H283 . 106.6 no
H281 . C28 . H283 . 111.0 no
C25 . C28 . H282 . 108.1 no
H281 . C28 . H282 . 111.0 no
H283 . C28 . H282 . 112.6 no
C11 . C29 . C30 . 111.33(13) yes
C11 . C29 . C31 . 111.06(13) yes
C30 . C29 . C31 . 107.52(14) yes
C11 . C29 . C32 . 108.71(13) yes
C30 . C29 . C32 . 108.74(15) yes
C31 . C29 . C32 . 109.44(15) yes
C29 . C30 . H301 . 108.8 no
C29 . C30 . H303 . 110.7 no
H301 . C30 . H303 . 108.9 no
C29 . C30 . H302 . 110.1 no
H301 . C30 . H302 . 108.8 no
H303 . C30 . H302 . 109.6 no
C29 . C31 . H313 . 110.1 no
C29 . C31 . H312 . 110.8 no
H313 . C31 . H312 . 110.4 no
C29 . C31 . H311 . 109.4 no
H313 . C31 . H311 . 107.5 no
H312 . C31 . H311 . 108.7 no
C29 . C32 . H322 . 108.9 no
C29 . C32 . H321 . 109.3 no
H322 . C32 . H321 . 110.2 no
C29 . C32 . H323 . 109.0 no
H322 . C32 . H323 . 107.3 no
H321 . C32 . H323 . 112.1 no
C17 . C33 . C34 . 111.83(13) yes
C17 . C33 . C35 . 109.85(14) yes
C34 . C33 . C35 . 107.92(15) yes
C17 . C33 . C36 . 108.82(14) yes
C34 . C33 . C36 . 108.88(15) yes
C35 . C33 . C36 . 109.52(17) yes
C33 . C34 . H342 . 109.4 no
C33 . C34 . H341 . 110.1 no
H342 . C34 . H341 . 108.3 no
C33 . C34 . H343 . 110.3 no
H342 . C34 . H343 . 108.2 no
H341 . C34 . H343 . 110.4 no
C33 . C35 . H352 . 109.7 no
C33 . C35 . H351 . 109.7 no
H352 . C35 . H351 . 108.7 no
C33 . C35 . H353 . 110.9 no
H352 . C35 . H353 . 109.3 no
H351 . C35 . H353 . 108.6 no
C33 . C36 . H362 . 108.8 no
C33 . C36 . H361 . 109.8 no
H362 . C36 . H361 . 109.9 no
C33 . C36 . H363 . 109.7 no
H362 . C36 . H363 . 109.4 no
H361 . C36 . H363 . 109.2 no
O202 . S201 . C203 . 106.16(12) yes
O202 . S201 . C204 . 106.04(14) yes
C203 . S201 . C204 . 96.46(14) yes
S201 . C203 . H2031 . 105.4 no
S201 . C203 . H2033 . 106.8 no
H2031 . C203 . H2033 . 111.3 no
S201 . C203 . H2032 . 107.7 no
H2031 . C203 . H2032 . 111.6 no
H2033 . C203 . H2032 . 113.6 no
S201 . C204 . H2041 . 108.9 no
S201 . C204 . H2043 . 107.3 no
H2041 . C204 . H2043 . 112.5 no
S201 . C204 . H2042 . 109.2 no
H2041 . C204 . H2042 . 108.8 no
H2043 . C204 . H2042 . 110.1 no
O302 . S301 . C303 . 106.6(10) yes
O302 . S301 . C304 . 106.8(10) yes
C303 . S301 . C304 . 95.9(10) yes
S301 . C303 . H3031 . 105.0 no
S301 . C303 . H3033 . 126.8 no
H3031 . C303 . H3033 . 109.5 no
S301 . C303 . H3032 . 94.0 no
H3031 . C303 . H3032 . 110.3 no
H3033 . C303 . H3032 . 109.9 no
S301 . C304 . H3041 . 115.9 no
S301 . C304 . H3043 . 116.2 no
H3041 . C304 . H3043 . 109.5 no
S301 . C304 . H3042 . 95.2 no
H3041 . C304 . H3042 . 109.2 no
H3043 . C304 . H3042 . 109.6 no

loop_
_geom_bond_atom_site_label_1
_geom_bond_site_symmetry_1
_geom_bond_atom_site_label_2
_geom_bond_site_symmetry_2
_geom_bond_distance
_geom_bond_publ_flag
C1 . C19 2_676 1.397(2) yes
C1 . C18 2_676 1.389(2) yes
C1 . C102 . 1.633(11) yes
C1 . C19 2_676 1.397(2) yes
C1 . C18 2_676 1.389(2) yes
C1 . S2 . 1.7490(17) yes
S2 . C3 . 1.7755(16) yes
C102 . C3 . 1.502(11) yes
C102 . H1021 . 1.006 no
C102 . H1022 . 1.002 no
C3 . C4 . 1.391(2) yes
C3 . C21 . 1.396(2) yes
C3 . C4 . 1.391(2) yes
C3 . C21 . 1.396(2) yes
C4 . C5 . 1.397(2) yes
C4 . H41 . 0.996 no
C5 . C6 . 1.388(2) yes
C5 . C25 . 1.536(2) yes
C6 . C7 . 1.394(2) yes
C6 . H61 . 0.976 no
C7 . S8 . 1.7554(16) yes
C7 . C21 . 1.393(2) yes
C7 . C108 . 1.523(10) yes
C7 . C21 . 1.393(2) yes
S8 . C9 . 1.7588(16) yes
C108 . C9 . 1.568(10) yes
C108 . H1082 . 1.009 no
C108 . H1081 . 1.013 no
C9 . C10 . 1.388(2) yes
C9 . C20 . 1.396(2) yes
C9 . C10 . 1.388(2) yes
C9 . C20 . 1.396(2) yes
C10 . C11 . 1.399(2) yes
C10 . H101 . 0.980 no
C11 . C12 . 1.395(2) yes
C11 . C29 . 1.538(2) yes
C12 . C13 . 1.394(2) yes
C12 . H121 . 0.978 no
C13 . S14 . 1.7550(19) yes
C13 . C20 . 1.395(2) yes
C13 . C114 . 1.563(12) yes
C13 . C20 . 1.395(2) yes
S14 . C15 . 1.7405(19) yes
C114 . C15 . 1.596(12) yes
C114 . H1142 . 0.997 no
C114 . H1141 . 0.995 no
C15 . C16 . 1.391(2) yes
C15 . C19 . 1.396(2) yes
C15 . C16 . 1.391(2) yes
C15 . C19 . 1.396(2) yes
C16 . C17 . 1.390(2) yes
C16 . H161 . 0.995 no
C17 . C18 . 1.396(2) yes
C17 . C33 . 1.533(2) yes
C18 . H181 . 0.975 no
C19 . O22 . 1.3709(17) yes
C20 . O23 . 1.3653(18) yes
C21 . O24 . 1.3604(17) yes
O22 . H221 . 0.817(15) no
O23 . H231 . 0.799(15) no
O24 . H241 . 0.827(15) no
C25 . C26 . 1.525(3) yes
C25 . C27 . 1.530(3) yes
C25 . C28 . 1.536(3) yes
C26 . H261 . 0.976 no
C26 . H263 . 1.009 no
C26 . H262 . 1.015 no
C27 . H271 . 0.988 no
C27 . H273 . 1.015 no
C27 . H272 . 1.002 no
C28 . H281 . 0.985 no
C28 . H283 . 1.003 no
C28 . H282 . 1.009 no
C29 . C30 . 1.532(2) yes
C29 . C31 . 1.531(2) yes
C29 . C32 . 1.534(2) yes
C30 . H301 . 0.984 no
C30 . H303 . 0.962 no
C30 . H302 . 0.981 no
C31 . H313 . 0.978 no
C31 . H312 . 1.002 no
C31 . H311 . 0.984 no
C32 . H322 . 0.990 no
C32 . H321 . 0.991 no
C32 . H323 . 0.991 no
C33 . C34 . 1.532(2) yes
C33 . C35 . 1.532(3) yes
C33 . C36 . 1.532(3) yes
C34 . H342 . 0.969 no
C34 . H341 . 0.997 no
C34 . H343 . 0.980 no
C35 . H352 . 0.983 no
C35 . H351 . 0.995 no
C35 . H353 . 0.980 no
C36 . H362 . 0.969 no
C36 . H361 . 1.013 no
C36 . H363 . 0.995 no
S201 . O202 . 1.5241(13) yes
S201 . C203 . 1.791(2) yes
S201 . C204 . 1.778(3) yes
C203 . H2031 . 0.984 no
C203 . H2033 . 0.977 no
C203 . H2032 . 0.962 no
C204 . H2041 . 0.987 no
C204 . H2043 . 0.983 no
C204 . H2042 . 1.003 no
S301 . O302 . 1.509(5) yes
S301 . C303 . 1.800(5) yes
S301 . C304 . 1.798(5) yes
C303 . H3031 . 0.965 no
C303 . H3033 . 0.963 no
C303 . H3032 . 0.964 no
C304 . H3041 . 0.963 no
C304 . H3043 . 0.964 no
C304 . H3042 . 0.962 no

loop_
_geom_hbond_atom_site_label_D
_geom_hbond_site_symmetry_D
_geom_hbond_atom_site_label_H
_geom_hbond_site_symmetry_H
_geom_hbond_atom_site_label_A
_geom_hbond_site_symmetry_A
_geom_hbond_angle_DHA
_geom_hbond_distance_DH
_geom_hbond_distance_HA
_geom_hbond_distance_DA
_geom_hbond_publ_flag
C102 . H1022 . O202 2_676 150 1.00 2.57 3.475(7) yes
C108 . H1081 . C304 . 174 1.01 2.53 3.536(7) yes
C203 . H3033 . O24 . 155 0.97 2.49 3.390(7) yes
C303 . H3033 . O24 . 142 0.96 2.49 3.304(7) yes
O22 . H221 . O202 . 164(2) 0.817(15) 2.042(16) 2.837(7) yes
O22 . H221 . O302 . 153(2) 0.817(15) 1.94(3) 2.691(7) yes
O24 . H241 . O202 2_676 148(2) 0.827(15) 2.037(18) 2.773(7) yes
O24 . H241 . O302 2_676 141(2) 0.827(15) 2.08(4) 2.774(7) yes
O23 . H231 . O22 . 156(2) 0.799(15) 2.075(17) 2.823(7) yes
